data_7214690
loop_
_publ_author_name
'Iwase, Noriaki'
'Kobayashi, Yuhei'
'Kinuta, Takafumi'
'Sato, Tomohiro'
'Tajima, Nobuo'
'Kuroda, Reiko'
'Matsubara, Yoshio'
'Imai, Yoshitane'

_publ_section_title
;
 Solid-state visible molecular recognition system of bisphenol A and its
 derivatives by solid co-grinding crystallization with benzoquinone
;
_journal_issue 24
_journal_name_full CrystEngComm
_journal_page_first 8599
_journal_paper_doi 10.1039/c2ce26148k
_journal_volume 14
_journal_year 2012
_chemical_formula_sum 'C23 H18 F6 O4'
_chemical_formula_weight 472.37
_chemical_name_systematic
;
?
;
_space_group_IT_number 60
_symmetry_cell_setting orthorhombic
_symmetry_space_group_name_Hall '-P 2n 2ab'
_symmetry_space_group_name_H-M 'P b c n'
_atom_sites_solution_hydrogens geom
_atom_sites_solution_primary direct
_atom_sites_solution_secondary difmap
_audit_creation_method SHELXL-97
_cell_angle_alpha 90.00
_cell_angle_beta 90.00
_cell_angle_gamma 90.00
_cell_formula_units_Z 4
_cell_length_a 11.1508(7)
_cell_length_b 7.3171(5)
_cell_length_c 24.5176(16)
_cell_measurement_reflns_used 2090
_cell_measurement_temperature 115(2)
_cell_measurement_theta_max 27.88
_cell_measurement_theta_min 1.66
_cell_volume 2000.4(2)
_computing_structure_refinement 'SHELXL-97 (Sheldrick, 2008)'
_computing_structure_solution 'SHELXS-97 (Sheldrick, 2008)'
_diffrn_ambient_temperature 115(2)
_diffrn_measured_fraction_theta_full 0.982
_diffrn_measured_fraction_theta_max 0.982
_diffrn_measurement_device_type 'Bruker APEX'
_diffrn_measurement_method \w-scans
_diffrn_radiation_monochromator graphite
_diffrn_radiation_source 'fine-focus sealed tube'
_diffrn_radiation_type MoK\a
_diffrn_radiation_wavelength 0.71073
_diffrn_reflns_av_R_equivalents 0.0245
_diffrn_reflns_av_sigmaI/netI 0.0227
_diffrn_reflns_limit_h_max 14
_diffrn_reflns_limit_h_min -14
_diffrn_reflns_limit_k_max 9
_diffrn_reflns_limit_k_min -8
_diffrn_reflns_limit_l_max 29
_diffrn_reflns_limit_l_min -31
_diffrn_reflns_number 11389
_diffrn_reflns_theta_full 27.88
_diffrn_reflns_theta_max 27.88
_diffrn_reflns_theta_min 1.66
_exptl_absorpt_coefficient_mu 0.143
_exptl_absorpt_correction_T_max 0.9789
_exptl_absorpt_correction_T_min 0.9385
_exptl_absorpt_correction_type empirical
_exptl_absorpt_process_details 'Bruker SADABS'
_exptl_crystal_colour yellow
_exptl_crystal_density_diffrn 1.568
_exptl_crystal_density_method 'not measured'
_exptl_crystal_description plate
_exptl_crystal_F_000 968
_exptl_crystal_size_max 0.45
_exptl_crystal_size_mid 0.25
_exptl_crystal_size_min 0.15
_refine_diff_density_max 0.433
_refine_diff_density_min -0.246
_refine_diff_density_rms 0.052
_refine_ls_extinction_method none
_refine_ls_goodness_of_fit_ref 1.051
_refine_ls_hydrogen_treatment constr
_refine_ls_matrix_type full
_refine_ls_number_parameters 152
_refine_ls_number_reflns 2354
_refine_ls_number_restraints 0
_refine_ls_restrained_S_all 1.051
_refine_ls_R_factor_all 0.0436
_refine_ls_R_factor_gt 0.0383
_refine_ls_shift/su_max 0.009
_refine_ls_shift/su_mean 0.001
_refine_ls_structure_factor_coef Fsqd
_refine_ls_weighting_details 'calc w=1/[\s^2^(Fo^2^)+(0.0534P)^2^+0.9102P] where P=(Fo^2^+2Fc^2^)/3'
_refine_ls_weighting_scheme calc
_refine_ls_wR_factor_gt 0.0981
_refine_ls_wR_factor_ref 0.1017
_reflns_number_gt 2090
_reflns_number_total 2354
_reflns_threshold_expression >2\s(I)
_cod_data_source_file c2ce26148k.txt
_cod_data_source_block imai023_3
_cod_original_sg_symbol_H-M Pbcn
_cod_database_code 7214690

loop_
_symmetry_equiv_pos_as_xyz
'x, y, z'
'-x+1/2, -y+1/2, z+1/2'
'x+1/2, -y+1/2, -z'
'-x, y, -z+1/2'
'-x, -y, -z'
'x-1/2, y-1/2, -z-1/2'
'-x-1/2, y-1/2, z'
'x, -y, z-1/2'

loop_
_atom_site_label
_atom_site_type_symbol
_atom_site_fract_x
_atom_site_fract_y
_atom_site_fract_z
_atom_site_U_iso_or_equiv
_atom_site_adp_type
_atom_site_occupancy
_atom_site_symmetry_multiplicity
_atom_site_calc_flag
_atom_site_refinement_flags
C1 C 0.53545(11) 0.06864(17) 0.70040(5) 0.0150(3) Uani 1 1 d .
C2 C 0.62673(11) 0.02105(18) 0.66423(5) 0.0178(3) Uani 1 1 d .
H2 H 0.6726 -0.0861 0.6708 0.021 Uiso 1 1 calc R
C3 C 0.65168(11) 0.12754(18) 0.61886(5) 0.0183(3) Uani 1 1 d .
H3 H 0.7151 0.0941 0.5950 0.022 Uiso 1 1 calc R
C4 C 0.58415(11) 0.28321(18) 0.60823(5) 0.0166(3) Uani 1 1 d .
C5 C 0.49230(12) 0.33229(17) 0.64359(5) 0.0175(3) Uani 1 1 d .
H5 H 0.4457 0.4384 0.6366 0.021 Uiso 1 1 calc R
C6 C 0.46897(11) 0.22597(18) 0.68911(5) 0.0168(3) Uani 1 1 d .
H6 H 0.4063 0.2608 0.7132 0.020 Uiso 1 1 calc R
C7 C 0.5000 -0.0486(2) 0.7500 0.0156(4) Uani 1 2 d S
C8 C 0.39601(12) -0.17328(19) 0.73113(6) 0.0208(3) Uani 1 1 d .
O4 O 0.61094(9) 0.38144(14) 0.56232(4) 0.0211(2) Uani 1 1 d .
H4 H 0.5724 0.4801 0.5626 0.032 Uiso 1 1 calc R
F9 F 0.41857(8) -0.25198(12) 0.68306(3) 0.0269(2) Uani 1 1 d .
F10 F 0.37173(8) -0.30912(11) 0.76607(4) 0.0287(2) Uani 1 1 d .
F11 F 0.29509(7) -0.07636(12) 0.72479(3) 0.0251(2) Uani 1 1 d .
C21 C 0.50638(12) 0.15233(18) 0.46416(5) 0.0178(3) Uani 1 1 d .
C22 C 0.40197(12) 0.12323(19) 0.49940(6) 0.0197(3) Uani 1 1 d .
H22 H 0.3365 0.2058 0.4968 0.024 Uiso 1 1 calc R
C23 C 0.39491(11) -0.01459(18) 0.53515(5) 0.0178(3) Uani 1 1 d .
C24 C 0.29406(12) -0.03857(19) 0.57453(6) 0.0224(3) Uani 1 1 d .
H24A H 0.3154 0.0178 0.6095 0.034 Uiso 1 1 calc R
H24B H 0.2789 -0.1692 0.5800 0.034 Uiso 1 1 calc R
H24C H 0.2217 0.0199 0.5600 0.034 Uiso 1 1 calc R
O21 O 0.51495(9) 0.28958(13) 0.43581(4) 0.0226(2) Uani 1 1 d .

loop_
_atom_site_aniso_label
_atom_site_aniso_U_11
_atom_site_aniso_U_22
_atom_site_aniso_U_33
_atom_site_aniso_U_23
_atom_site_aniso_U_13
_atom_site_aniso_U_12
C1 0.0163(6) 0.0134(6) 0.0153(6) 0.0000(4) -0.0009(5) -0.0007(5)
C2 0.0183(6) 0.0149(6) 0.0202(6) -0.0010(5) 0.0001(5) 0.0044(5)
C3 0.0180(6) 0.0195(6) 0.0174(6) -0.0022(5) 0.0017(5) 0.0027(5)
C4 0.0189(6) 0.0152(6) 0.0156(6) -0.0003(5) -0.0024(5) -0.0034(5)
C5 0.0183(6) 0.0134(6) 0.0208(6) -0.0003(5) -0.0029(5) 0.0025(5)
C6 0.0151(6) 0.0164(6) 0.0188(6) -0.0021(5) 0.0003(5) 0.0024(5)
C7 0.0157(8) 0.0135(8) 0.0176(9) 0.000 0.0012(6) 0.000
C8 0.0247(7) 0.0164(6) 0.0214(7) -0.0034(5) 0.0019(5) -0.0033(5)
O4 0.0255(5) 0.0186(5) 0.0193(5) 0.0036(4) 0.0016(4) 0.0001(4)
F9 0.0345(5) 0.0222(4) 0.0242(4) -0.0101(3) 0.0027(3) -0.0050(3)
F10 0.0387(5) 0.0177(4) 0.0297(5) -0.0011(3) 0.0054(4) -0.0119(4)
F11 0.0175(4) 0.0277(5) 0.0301(5) -0.0073(3) -0.0022(3) -0.0037(3)
C21 0.0235(6) 0.0141(6) 0.0157(6) -0.0007(5) -0.0032(5) -0.0013(5)
C22 0.0204(6) 0.0175(6) 0.0213(6) -0.0004(5) -0.0015(5) 0.0023(5)
C23 0.0199(6) 0.0152(6) 0.0183(6) -0.0028(5) -0.0014(5) -0.0019(5)
C24 0.0247(6) 0.0173(7) 0.0253(7) 0.0011(5) 0.0050(5) 0.0000(5)
O21 0.0302(5) 0.0163(5) 0.0214(5) 0.0047(4) 0.0001(4) 0.0009(4)

loop_
_atom_type_symbol
_atom_type_description
_atom_type_scat_dispersion_real
_atom_type_scat_dispersion_imag
_atom_type_scat_source
C C 0.0033 0.0016 'International Tables Vol C Tables 4.2.6.8 and 6.1.1.4'
H H 0.0000 0.0000 'International Tables Vol C Tables 4.2.6.8 and 6.1.1.4'
O O 0.0106 0.0060 'International Tables Vol C Tables 4.2.6.8 and 6.1.1.4'
F F 0.0171 0.0103 'International Tables Vol C Tables 4.2.6.8 and 6.1.1.4'

loop_
_geom_angle_atom_site_label_1
_geom_angle_atom_site_label_2
_geom_angle_atom_site_label_3
_geom_angle
_geom_angle_site_symmetry_1
_geom_angle_site_symmetry_3
C2 C1 C6 117.85(12) . .
C2 C1 C7 123.41(11) . .
C6 C1 C7 118.65(11) . .
C3 C2 C1 121.10(12) . .
C2 C3 C4 120.15(12) . .
O4 C4 C5 122.58(12) . .
O4 C4 C3 117.80(11) . .
C5 C4 C3 119.62(12) . .
C6 C5 C4 119.75(12) . .
C5 C6 C1 121.53(12) . .
C1 C7 C1 112.27(14) 4_656 .
C1 C7 C8 111.87(7) 4_656 .
C1 C7 C8 106.56(7) . .
C1 C7 C8 106.56(7) 4_656 4_656
C1 C7 C8 111.87(7) . 4_656
C8 C7 C8 107.69(15) . 4_656
F9 C8 F11 106.49(11) . .
F9 C8 F10 106.41(11) . .
F11 C8 F10 107.30(11) . .
F9 C8 C7 112.16(10) . .
F11 C8 C7 110.64(11) . .
F10 C8 C7 113.45(11) . .
O21 C21 C22 121.04(12) . .
O21 C21 C23 120.16(12) . 5_656
C22 C21 C23 118.76(11) . 5_656
C23 C22 C21 122.84(12) . .
C22 C23 C21 118.21(12) . 5_656
C22 C23 C24 123.82(12) . .
C21 C23 C24 117.97(12) 5_656 .

loop_
_geom_bond_atom_site_label_1
_geom_bond_atom_site_label_2
_geom_bond_distance
_geom_bond_site_symmetry_2
C1 C2 1.3942(17) .
C1 C6 1.3970(17) .
C1 C7 1.5398(15) .
C2 C3 1.3864(18) .
C3 C4 1.3901(18) .
C4 O4 1.3684(15) .
C4 C5 1.3891(18) .
C5 C6 1.3851(18) .
C7 C1 1.5398(15) 4_656
C7 C8 1.5461(17) .
C7 C8 1.5461(17) 4_656
C8 F9 1.3357(15) .
C8 F11 1.3393(16) .
C8 F10 1.3398(16) .
C21 O21 1.2250(16) .
C21 C22 1.4653(18) .
C21 C23 1.4925(18) 5_656
C22 C23 1.3385(19) .
C23 C21 1.4925(18) 5_656
C23 C24 1.4925(18) .
